data_4508841
loop_
_publ_author_name
'Borkowski, Lauren A.'
'Cahill, Christopher L.'

_publ_section_title
;
 Crystal Engineering with the Uranyl Cation II. Mixed Aliphatic
 Carboxylate/Aromatic Pyridyl Coordination Polymers:&#x2009; Synthesis,
 Crystal Structures, and Sensitized Luminescence
;
_journal_issue 10
_journal_name_full 'Crystal Growth &amp; Design'
_journal_page_first 2248
_journal_paper_doi 10.1021/cg060330g
_journal_volume 6
_journal_year 2006
_chemical_formula_moiety 'C9 H10 O8 U, C6 H7 N'
_chemical_formula_sum 'C15 H17 N O8 U'
_chemical_formula_weight 577.33
_chemical_name_systematic
;
 ?
;
_space_group_IT_number 2
_symmetry_cell_setting triclinic
_symmetry_space_group_name_Hall '-P 1'
_symmetry_space_group_name_H-M 'P -1'
_atom_sites_solution_hydrogens geom
_atom_sites_solution_primary direct
_atom_sites_solution_secondary difmap
_audit_creation_method SHELXL-97
_cell_angle_alpha 89.670(6)
_cell_angle_beta 73.760(6)
_cell_angle_gamma 89.722(6)
_cell_formula_units_Z 2
_cell_length_a 8.135(3)
_cell_length_b 9.793(4)
_cell_length_c 11.236(4)
_cell_measurement_temperature 100(2)
_cell_volume 859.4(6)
_computing_cell_refinement 'SAINTPLUS (BrukerAXS, 2005)'
_computing_data_collection 'APEX II (BrukerAXS, 2005)'
_computing_data_reduction 'SAINTPLUS (BrukerAXS, 2005)'
_computing_publication_material 'WINGX (Farrugia, 1998)'
_computing_structure_refinement 'SHELXL-97 (Sheldrick, 1997)'
_computing_structure_solution 'SIR92 (Altomare, et al., 1993)'
_diffrn_ambient_temperature 100(2)
_diffrn_measured_fraction_theta_full 0.977
_diffrn_measured_fraction_theta_max 0.977
_diffrn_measurement_device_type 'APEX II CCD'
_diffrn_measurement_method 'Omega scans'
_diffrn_radiation_monochromator graphite
_diffrn_radiation_source 'fine-focus sealed tube'
_diffrn_radiation_type MoK\a
_diffrn_radiation_wavelength 0.71073
_diffrn_reflns_av_R_equivalents 0.1309
_diffrn_reflns_av_sigmaI/netI 0.1143
_diffrn_reflns_limit_h_max 10
_diffrn_reflns_limit_h_min -9
_diffrn_reflns_limit_k_max 12
_diffrn_reflns_limit_k_min -12
_diffrn_reflns_limit_l_max 14
_diffrn_reflns_limit_l_min -13
_diffrn_reflns_number 9697
_diffrn_reflns_theta_full 26.37
_diffrn_reflns_theta_max 26.37
_diffrn_reflns_theta_min 1.89
_exptl_absorpt_coefficient_mu 9.486
_exptl_absorpt_correction_T_max 0.827
_exptl_absorpt_correction_T_min 0.572
_exptl_absorpt_correction_type psi-scan
_exptl_absorpt_process_details 'North et al., 1968'
_exptl_crystal_colour yellow
_exptl_crystal_density_diffrn 2.231
_exptl_crystal_density_method 'not measured'
_exptl_crystal_description plate
_exptl_crystal_F_000 540
_exptl_crystal_size_max 0.060
_exptl_crystal_size_mid 0.060
_exptl_crystal_size_min 0.020
_refine_diff_density_max 1.591
_refine_diff_density_min -2.148
_refine_diff_density_rms 0.336
_refine_ls_extinction_method none
_refine_ls_goodness_of_fit_ref 0.984
_refine_ls_hydrogen_treatment mixed
_refine_ls_matrix_type full
_refine_ls_number_parameters 224
_refine_ls_number_reflns 3434
_refine_ls_number_restraints 0
_refine_ls_restrained_S_all 0.984
_refine_ls_R_factor_all 0.0617
_refine_ls_R_factor_gt 0.0518
_refine_ls_shift/su_max 0.000
_refine_ls_shift/su_mean 0.000
_refine_ls_structure_factor_coef Fsqd
_refine_ls_weighting_details 'calc w=1/[\s^2^(Fo^2^)+(0.0498P)^2^+0.0000P] where P=(Fo^2^+2Fc^2^)/3'
_refine_ls_weighting_scheme calc
_refine_ls_wR_factor_gt 0.1149
_refine_ls_wR_factor_ref 0.1189
_reflns_number_gt 2870
_reflns_number_total 3434
_reflns_threshold_expression >2sigma(I)
_cod_data_source_file cg060330gsup1.cif
_cod_data_source_block 12
_cod_original_cell_volume 859.5(5)
_cod_database_code 4508841

loop_
_symmetry_equiv_pos_as_xyz
'x, y, z'
'-x, -y, -z'

loop_
_atom_site_label
_atom_site_type_symbol
_atom_site_fract_x
_atom_site_fract_y
_atom_site_fract_z
_atom_site_U_iso_or_equiv
_atom_site_adp_type
_atom_site_occupancy
_atom_site_symmetry_multiplicity
_atom_site_calc_flag
_atom_site_refinement_flags
U1 U 0.12180(5) 0.78772(4) 0.72914(3) 0.00975(14) Uani 1 1 d .
O1 O 0.2922(9) 0.8432(7) 0.6023(7) 0.0169(16) Uani 1 1 d .
O2 O -0.0487(10) 0.7260(7) 0.8536(7) 0.0201(17) Uani 1 1 d .
O3 O -0.0870(9) 0.9551(7) 0.6837(7) 0.0166(16) Uani 1 1 d .
O4 O -0.0489(9) 0.7645(7) 0.5767(6) 0.0139(15) Uani 1 1 d .
O5 O 0.1488(9) 0.5596(7) 0.6391(6) 0.0174(16) Uani 1 1 d .
O6 O 0.3061(10) 0.5949(7) 0.7653(7) 0.0172(16) Uani 1 1 d .
O7 O 0.2913(10) 0.8556(7) 0.8676(7) 0.0180(16) Uani 1 1 d .
O8 O 0.1234(9) 1.0113(7) 0.8273(7) 0.0174(16) Uani 1 1 d .
N1 N 0.1179(11) 0.6974(8) 0.3286(8) 0.0132(19) Uani 1 1 d .
H1 H 0.055(13) 0.741(10) 0.397(10) 0.01(3) Uiso 1 1 d .
C1 C -0.1383(13) 0.8714(10) 0.6147(10) 0.016(2) Uani 1 1 d .
C2 C -0.3059(14) 0.8994(10) 0.5846(10) 0.017(2) Uani 1 1 d .
C3 C -0.3103(13) 0.8451(10) 0.4562(10) 0.015(2) Uani 1 1 d .
H3A H -0.2052 0.8710 0.3949 0.017 Uiso 1 1 calc R
H3B H -0.4048 0.8881 0.4332 0.017 Uiso 1 1 calc R
C4 C -0.3310(12) 0.6860(9) 0.4538(10) 0.011(2) Uani 1 1 d .
H4A H -0.2435 0.6435 0.4852 0.014 Uiso 1 1 calc R
H4B H -0.4415 0.6614 0.5091 0.014 Uiso 1 1 calc R
C5 C 0.3178(13) 0.3705(10) 0.6732(10) 0.013(2) Uani 1 1 d .
H5A H 0.2398 0.3136 0.7344 0.016 Uiso 1 1 calc R
H5B H 0.4295 0.3636 0.6880 0.016 Uiso 1 1 calc R
C6 C 0.2583(12) 0.5146(10) 0.6931(9) 0.012(2) Uani 1 1 d .
C7 C 0.2424(13) 0.9795(10) 0.8740(10) 0.016(2) Uani 1 1 d .
C8 C 0.3283(13) 1.0853(11) 0.9328(10) 0.019(2) Uani 1 1 d .
H8A H 0.2428 1.1525 0.9724 0.022 Uiso 1 1 calc R
H8B H 0.4129 1.1318 0.8672 0.022 Uiso 1 1 calc R
C9 C 0.4169(13) 1.0352(11) 1.0287(11) 0.021(3) Uani 1 1 d .
H9A H 0.4372 1.1126 1.0761 0.025 Uiso 1 1 calc R
H9B H 0.3413 0.9728 1.0856 0.025 Uiso 1 1 calc R
C10 C 0.4117(13) 0.4639(10) 0.0267(10) 0.017(2) Uani 1 1 d .
H10A H 0.3537 0.4565 -0.0376 0.021 Uiso 1 1 calc R
H10B H 0.4297 0.3724 0.0544 0.021 Uiso 1 1 calc R
C11 C 0.3022(13) 0.5450(10) 0.1342(9) 0.013(2) Uani 1 1 d .
C12 C 0.2856(14) 0.5015(11) 0.2550(9) 0.0154(16) Uani 1 1 d .
H12 H 0.3358 0.4202 0.2702 0.018 Uiso 1 1 calc R
C13 C 0.1932(14) 0.5810(11) 0.3521(11) 0.019(2) Uani 1 1 d .
H13 H 0.1829 0.5545 0.4334 0.023 Uiso 1 1 calc R
C14 C 0.1290(14) 0.7419(11) 0.2116(10) 0.019(2) Uani 1 1 d .
H14 H 0.0758 0.8225 0.1982 0.022 Uiso 1 1 calc R
C15 C 0.2208(13) 0.6645(11) 0.1142(9) 0.0154(16) Uani 1 1 d .
H15 H 0.2287 0.6923 0.0335 0.018 Uiso 1 1 calc R

loop_
_atom_site_aniso_label
_atom_site_aniso_U_11
_atom_site_aniso_U_22
_atom_site_aniso_U_33
_atom_site_aniso_U_23
_atom_site_aniso_U_13
_atom_site_aniso_U_12
U1 0.0112(2) 0.0081(2) 0.0109(2) -0.00363(14) -0.00451(15) 0.00139(13)
O1 0.019(4) 0.012(4) 0.020(4) -0.004(3) -0.005(3) 0.006(3)
O2 0.027(4) 0.016(4) 0.016(4) -0.001(3) -0.004(3) -0.008(3)
O3 0.016(4) 0.018(4) 0.019(4) -0.007(3) -0.011(3) 0.000(3)
O4 0.013(4) 0.012(4) 0.013(4) -0.002(3) 0.001(3) 0.008(3)
O5 0.017(4) 0.019(4) 0.015(4) -0.007(3) -0.002(3) 0.006(3)
O6 0.029(4) 0.009(4) 0.014(4) -0.003(3) -0.007(3) -0.001(3)
O7 0.029(4) 0.008(4) 0.021(4) -0.004(3) -0.012(3) -0.001(3)
O8 0.018(4) 0.021(4) 0.017(4) -0.008(3) -0.011(3) 0.006(3)
N1 0.008(4) 0.012(4) 0.018(5) -0.010(4) -0.002(4) 0.001(3)
C1 0.018(6) 0.003(5) 0.022(6) -0.002(4) 0.000(5) 0.002(4)
C2 0.020(6) 0.012(5) 0.024(6) -0.009(4) -0.014(5) 0.002(4)
C3 0.015(5) 0.009(5) 0.019(6) 0.004(4) -0.005(5) 0.002(4)
C4 0.004(5) 0.007(5) 0.023(6) 0.004(4) -0.002(4) 0.001(4)
C5 0.014(5) 0.008(5) 0.024(6) -0.001(4) -0.015(5) 0.004(4)
C6 0.009(5) 0.011(5) 0.016(5) -0.001(4) -0.002(4) 0.000(4)
C7 0.018(6) 0.014(5) 0.015(6) -0.001(4) -0.002(5) -0.001(4)
C8 0.014(6) 0.018(6) 0.022(6) -0.006(5) -0.003(5) 0.006(4)
C9 0.021(6) 0.015(6) 0.031(7) 0.000(5) -0.017(5) -0.006(5)
C10 0.027(6) 0.013(5) 0.014(6) -0.006(4) -0.008(5) 0.010(5)
C11 0.022(6) 0.011(5) 0.006(5) -0.001(4) -0.002(4) 0.000(4)
C12 0.021(4) 0.023(4) 0.006(4) 0.000(3) -0.010(3) 0.001(3)
C13 0.020(6) 0.022(6) 0.022(6) -0.004(5) -0.016(5) 0.005(5)
C14 0.021(6) 0.011(5) 0.020(6) 0.001(4) 0.001(5) 0.003(4)
C15 0.021(4) 0.023(4) 0.006(4) 0.000(3) -0.010(3) 0.001(3)

loop_
_atom_type_symbol
_atom_type_description
_atom_type_scat_dispersion_real
_atom_type_scat_dispersion_imag
_atom_type_scat_source
C C 0.0033 0.0016 'International Tables Vol C Tables 4.2.6.8 and 6.1.1.4'
H H 0.0000 0.0000 'International Tables Vol C Tables 4.2.6.8 and 6.1.1.4'
N N 0.0061 0.0033 'International Tables Vol C Tables 4.2.6.8 and 6.1.1.4'
O O 0.0106 0.0060 'International Tables Vol C Tables 4.2.6.8 and 6.1.1.4'
U U -9.6767 9.6646 'International Tables Vol C Tables 4.2.6.8 and 6.1.1.4'

loop_
_geom_angle_atom_site_label_1
_geom_angle_atom_site_label_2
_geom_angle_atom_site_label_3
_geom_angle
_geom_angle_site_symmetry_1
_geom_angle_site_symmetry_3
O1 U1 O2 177.8(3) . .
O1 U1 O5 89.3(3) . .
O2 U1 O5 88.5(3) . .
O1 U1 O7 88.4(3) . .
O2 U1 O7 92.8(3) . .
O5 U1 O7 121.1(2) . .
O1 U1 O8 89.2(3) . .
O2 U1 O8 92.9(3) . .
O5 U1 O8 173.5(2) . .
O7 U1 O8 52.5(2) . .
O1 U1 O4 86.5(3) . .
O2 U1 O4 92.6(3) . .
O5 U1 O4 68.3(2) . .
O7 U1 O4 169.3(2) . .
O8 U1 O4 117.9(2) . .
O1 U1 O6 89.5(3) . .
O2 U1 O6 89.4(3) . .
O5 U1 O6 52.5(2) . .
O7 U1 O6 68.7(2) . .
O8 U1 O6 121.2(2) . .
O4 U1 O6 120.7(2) . .
O1 U1 O3 93.4(3) . .
O2 U1 O3 87.5(3) . .
O5 U1 O3 119.9(2) . .
O7 U1 O3 118.9(2) . .
O8 U1 O3 66.4(2) . .
O4 U1 O3 52.1(2) . .
O6 U1 O3 171.9(2) . .
O1 U1 C7 86.5(3) . .
O2 U1 C7 95.4(3) . .
O5 U1 C7 147.4(3) . .
O7 U1 C7 26.5(3) . .
O8 U1 C7 26.2(3) . .
O4 U1 C7 143.5(3) . .
O6 U1 C7 95.1(3) . .
O3 U1 C7 92.6(3) . .
O1 U1 C6 89.2(3) . .
O2 U1 C6 88.9(3) . .
O5 U1 C6 26.4(3) . .
O7 U1 C6 94.8(3) . .
O8 U1 C6 147.3(3) . .
O4 U1 C6 94.6(2) . .
O6 U1 C6 26.1(2) . .
O3 U1 C6 146.2(3) . .
C7 U1 C6 121.1(3) . .
O1 U1 C1 93.6(3) . .
O2 U1 C1 86.4(3) . .
O5 U1 C1 93.6(3) . .
O7 U1 C1 145.2(2) . .
O8 U1 C1 92.8(2) . .
O4 U1 C1 26.3(2) . .
O6 U1 C1 145.9(2) . .
O3 U1 C1 26.3(2) . .
C7 U1 C1 119.0(3) . .
C6 U1 C1 119.9(3) . .
C1 O3 U1 93.4(6) . .
C1 O4 U1 93.7(6) . .
C6 O5 U1 96.2(6) . .
C6 O6 U1 93.5(6) . .
C7 O7 U1 94.5(6) . .
C7 O8 U1 94.2(6) . .
C13 N1 C14 122.8(9) . .
C13 N1 H1 114(6) . .
C14 N1 H1 123(6) . .
O4 C1 O3 118.6(10) . .
O4 C1 C2 122.1(9) . .
O3 C1 C2 119.2(8) . .
O4 C1 U1 60.0(5) . .
O3 C1 U1 60.3(5) . .
C2 C1 U1 165.1(7) . .
C1 C2 C3 113.8(9) . .
C2 C3 C4 113.1(8) . .
C2 C3 H3A 109.0 . .
C4 C3 H3A 109.0 . .
C2 C3 H3B 109.0 . .
C4 C3 H3B 109.0 . .
H3A C3 H3B 107.8 . .
C5 C4 C3 114.0(8) 2_566 .
C5 C4 H4A 108.8 2_566 .
C3 C4 H4A 108.8 . .
C5 C4 H4B 108.8 2_566 .
C3 C4 H4B 108.8 . .
H4A C4 H4B 107.6 . .
C6 C5 C4 115.4(8) . 2_566
C6 C5 H5A 108.4 . .
C4 C5 H5A 108.4 2_566 .
C6 C5 H5B 108.4 . .
C4 C5 H5B 108.4 2_566 .
H5A C5 H5B 107.5 . .
O6 C6 O5 117.9(9) . .
O6 C6 C5 122.9(9) . .
O5 C6 C5 119.2(9) . .
O6 C6 U1 60.4(5) . .
O5 C6 U1 57.5(5) . .
C5 C6 U1 176.2(7) . .
O8 C7 O7 118.0(9) . .
O8 C7 C8 121.4(9) . .
O7 C7 C8 120.6(9) . .
O8 C7 U1 59.6(5) . .
O7 C7 U1 59.0(5) . .
C8 C7 U1 171.1(7) . .
C7 C8 C9 117.3(9) . .
C7 C8 H8A 108.0 . .
C9 C8 H8A 108.0 . .
C7 C8 H8B 108.0 . .
C9 C8 H8B 108.0 . .
H8A C8 H8B 107.2 . .
C9 C9 C8 112.9(12) 2_677 .
C9 C9 H9A 109.0 2_677 .
C8 C9 H9A 109.0 . .
C9 C9 H9B 109.0 2_677 .
C8 C9 H9B 109.0 . .
H9A C9 H9B 107.8 . .
C11 C10 C10 109.9(10) . 2_665
C11 C10 H10A 109.7 . .
C10 C10 H10A 109.7 2_665 .
C11 C10 H10B 109.7 . .
C10 C10 H10B 109.7 2_665 .
H10A C10 H10B 108.2 . .
C15 C11 C12 119.3(9) . .
C15 C11 C10 120.9(9) . .
C12 C11 C10 119.8(9) . .
C13 C12 C11 118.9(10) . .
C13 C12 H12 120.5 . .
C11 C12 H12 120.5 . .
N1 C13 C12 119.8(10) . .
N1 C13 H13 120.1 . .
C12 C13 H13 120.1 . .
N1 C14 C15 118.1(10) . .
N1 C14 H14 121.0 . .
C15 C14 H14 121.0 . .
C14 C15 C11 121.0(10) . .
C14 C15 H15 119.5 . .
C11 C15 H15 119.5 . .

loop_
_geom_bond_atom_site_label_1
_geom_bond_atom_site_label_2
_geom_bond_distance
_geom_bond_site_symmetry_2
U1 O1 1.772(7) .
U1 O2 1.777(7) .
U1 O5 2.441(7) .
U1 O7 2.446(7) .
U1 O8 2.459(7) .
U1 O4 2.500(7) .
U1 O6 2.507(7) .
U1 O3 2.506(7) .
U1 C7 2.844(10) .
U1 C6 2.878(10) .
U1 C1 2.880(11) .
O3 C1 1.280(12) .
O4 C1 1.277(11) .
O5 C6 1.285(12) .
O6 C6 1.270(12) .
O7 C7 1.272(12) .
O8 C7 1.260(12) .
N1 C13 1.351(13) .
N1 C14 1.361(14) .
N1 H1 0.91(10) .
C1 C2 1.517(15) .
C2 C3 1.550(14) .
C3 C4 1.569(13) .
C3 H3A 0.9700 .
C3 H3B 0.9700 .
C4 C5 1.509(14) 2_566
C4 H4A 0.9700 .
C4 H4B 0.9700 .
C5 C6 1.488(13) .
C5 C4 1.509(14) 2_566
C5 H5A 0.9700 .
C5 H5B 0.9700 .
C7 C8 1.507(14) .
C8 C9 1.531(15) .
C8 H8A 0.9700 .
C8 H8B 0.9700 .
C9 C9 1.49(2) 2_677
C9 H9A 0.9700 .
C9 H9B 0.9700 .
C10 C11 1.512(13) .
C10 C10 1.56(2) 2_665
C10 H10A 0.9700 .
C10 H10B 0.9700 .
C11 C15 1.390(14) .
C11 C12 1.390(14) .
C12 C13 1.381(15) .
C12 H12 0.9300 .
C13 H13 0.9300 .
C14 C15 1.370(14) .
C14 H14 0.9300 .
C15 H15 0.9300 .

loop_
_geom_hbond_atom_site_label_D
_geom_hbond_atom_site_label_H
_geom_hbond_atom_site_label_A
_geom_hbond_distance_DH
_geom_hbond_distance_HA
_geom_hbond_distance_DA
_geom_hbond_angle_DHA
N1 H1 O4 0.91(10) 1.97(10) 2.818(11) 155(9)
